data_4308482
loop_
_publ_author_name
'Claire J. Carmalt'
'Anne C. Newport'
'Shane A. O'Neill'
'Ivan P. Parkin'
'Andrew J. P. White'
'David J. Williams'

_publ_section_title
;
Synthesis of Titanium(IV) Guanidinate Complexes and the Formation of
Titanium Carbonitride via Low-Pressure Chemical Vapor Deposition
;
_journal_name_full 'Inorganic Chemistry'
_journal_page_first 615
_journal_page_last 619
_journal_paper_doi 10.1021/ic049013u
_journal_volume 44
_journal_year 2005
_chemical_formula_sum 'C17 H44 Cl N5 Si2 Ti'
_chemical_formula_weight 458.10
_chemical_name_systematic
; 
 ? 
;
_space_group_IT_number 14
_symmetry_cell_setting monoclinic
_symmetry_space_group_name_Hall '-P 2yn'
_symmetry_space_group_name_H-M 'P 1 21/n 1'
_atom_sites_solution_hydrogens geom
_atom_sites_solution_primary direct
_atom_sites_solution_secondary difmap
_audit_creation_method SHELXL
_cell_angle_alpha 90.00
_cell_angle_beta 99.81(2)
_cell_angle_gamma 90.00
_cell_formula_units_Z 4
_cell_length_a 10.139(3)
_cell_length_b 14.614(3)
_cell_length_c 18.034(4)
_cell_measurement_reflns_used 23
_cell_measurement_temperature 183(2)
_cell_measurement_theta_max 24.64
_cell_measurement_theta_min 2.11
_cell_volume 2633.1(11)
_computing_cell_refinement 'Siemens XSCANS'
_computing_data_collection 'Siemens XSCANS'
_computing_data_reduction 'Siemens SHELXTL'
_computing_molecular_graphics 'Siemens SHELXTL'
_computing_publication_material 'Siemens SHELXTL'
_computing_structure_refinement 'SHELXL-93 (Sheldrick, 1993)'
_computing_structure_solution 'SHELXS-86 (Sheldrick, 1990)'
_diffrn_ambient_temperature 183(2)
_diffrn_measurement_device 'Siemens P4'
_diffrn_measurement_method '\w scans'
_diffrn_radiation_monochromator graphite
_diffrn_radiation_source 'fine-focus sealed tube'
_diffrn_radiation_type CuK\a
_diffrn_radiation_wavelength 1.54178
_diffrn_reflns_av_R_equivalents 0.0452
_diffrn_reflns_av_sigmaI/netI 0.0877
_diffrn_reflns_limit_h_max 11
_diffrn_reflns_limit_h_min -6
_diffrn_reflns_limit_k_max 16
_diffrn_reflns_limit_k_min -12
_diffrn_reflns_limit_l_max 20
_diffrn_reflns_limit_l_min -17
_diffrn_reflns_number 4050
_diffrn_reflns_theta_max 60.00
_diffrn_reflns_theta_min 3.92
_diffrn_standards_interval_count 97
_diffrn_standards_number 3
_exptl_absorpt_coefficient_mu 4.634
_exptl_absorpt_correction_T_max 0.7426
_exptl_absorpt_correction_T_min 0.3041
_exptl_absorpt_correction_type empirical
_exptl_crystal_colour Yellow
_exptl_crystal_density_diffrn 1.156
_exptl_crystal_description 'prismatic needles'
_exptl_crystal_F_000 992
_exptl_crystal_size_max 0.33
_exptl_crystal_size_mid 0.07
_exptl_crystal_size_min 0.06
_refine_diff_density_max 0.770
_refine_diff_density_min -0.352
_refine_diff_density_rms 0.088
_refine_ls_extinction_method none
_refine_ls_goodness_of_fit_all 1.090
_refine_ls_goodness_of_fit_obs 1.190
_refine_ls_matrix_type full
_refine_ls_number_parameters 235
_refine_ls_number_reflns 3359
_refine_ls_number_restraints 0
_refine_ls_restrained_S_all 1.163
_refine_ls_restrained_S_obs 1.190
_refine_ls_R_factor_all 0.1293
_refine_ls_R_factor_obs 0.0753
_refine_ls_shift/esd_max 0.000
_refine_ls_shift/esd_mean 0.000
_refine_ls_structure_factor_coef Fsqd
_refine_ls_weighting_details 'w=1/[\s^2^(Fo^2^)+(0.0792P)^2^+7.7467P] where P=(Fo^2^+2Fc^2^)/3'
_refine_ls_weighting_scheme calc
_refine_ls_wR_factor_all 0.2196
_refine_ls_wR_factor_obs 0.1790
_reflns_number_observed 2451
_reflns_number_total 3811
_reflns_observed_criterion >2sigma(I)
_cod_data_source_file ic049013usi20041111_015420_1.cif
_cod_data_source_block Compound_1
_cod_depositor_comments
;
The following automatic conversions were performed:
'_symmetry_cell_setting' value 'Monoclinic' changed to 'monoclinic'
according to '/home/saulius/struct/CIF-dictionaries/cif_core.dic'
dictionary named 'cif_core.dic' version 2.4.1 from
2010-06-29.

'_exptl_absorpt_correction_type' value 'Empirical' changed to
'empirical' according to
'/home/saulius/struct/CIF-dictionaries/cif_core.dic' dictionary named
'cif_core.dic' version 2.4.1 from 2010-06-29.

Automatic conversion script
Id: cif_fix_enum 1527 2010-12-29 10:47:43Z saulius 

The following automatic conversions were performed:

'_refine_ls_weighting_scheme' value 'calc
w=1/[\s^2^(Fo^2^)+(0.0792P)^2^+7.7467P] where P=(Fo^2^+2Fc^2^)/3' was
changed to 'calc'. New tag '_refine_ls_weighting_details' was
created. The value of the new tag was set to
'w=1/[\s^2^(Fo^2^)+(0.0792P)^2^+7.7467P] where P=(Fo^2^+2Fc^2^)/3'.

Automatic conversion script
Id: cif_fix_values 3143 2015-03-26 13:38:13Z robertas 
;
_cod_original_cell_volume 2633.0(10)
_cod_original_formula_sum 'C17 H44 N5 Si2 Cl Ti'
_cod_database_code 4308482

loop_
_symmetry_equiv_pos_as_xyz
'x, y, z'
'-x+1/2, y+1/2, -z+1/2'
'-x, -y, -z'
'x-1/2, -y-1/2, z-1/2'

loop_
_atom_site_aniso_label
_atom_site_aniso_U_11
_atom_site_aniso_U_22
_atom_site_aniso_U_33
_atom_site_aniso_U_23
_atom_site_aniso_U_13
_atom_site_aniso_U_12
Ti 0.0235(6) 0.0232(6) 0.0285(6) 0.0008(6) 0.0051(5) 0.0004(6)
Cl 0.0431(11) 0.073(2) 0.0307(9) -0.0096(9) 0.0023(8) -0.0007(10)
N1 0.027(3) 0.033(3) 0.029(3) 0.001(3) 0.002(2) 0.001(3)
N2 0.028(3) 0.028(4) 0.025(3) 0.000(2) 0.001(2) 0.001(2)
C3 0.025(3) 0.014(4) 0.029(3) 0.000(2) 0.002(3) 0.002(2)
N4 0.029(3) 0.028(3) 0.029(3) 0.001(2) 0.008(2) 0.002(3)
C5 0.035(4) 0.055(5) 0.026(4) 0.003(3) 0.000(3) 0.003(4)
C6 0.052(5) 0.054(6) 0.051(5) 0.006(4) -0.006(4) 0.017(5)
C7 0.066(6) 0.069(7) 0.041(5) -0.003(5) -0.010(4) -0.008(5)
C8 0.032(4) 0.042(5) 0.022(3) -0.003(3) 0.000(3) 0.003(3)
C9 0.039(5) 0.066(7) 0.063(6) -0.014(5) -0.001(4) -0.012(5)
C10 0.040(5) 0.064(6) 0.044(5) 0.009(4) -0.007(4) 0.018(4)
Si11 0.0426(12) 0.0341(12) 0.0356(11) -0.0072(9) 0.0093(10) 0.0032(10)
C12 0.108(9) 0.027(5) 0.060(6) 0.000(4) 0.025(6) 0.006(5)
C13 0.107(9) 0.064(7) 0.036(5) -0.019(5) 0.003(5) 0.004(7)
C14 0.067(7) 0.054(7) 0.104(9) -0.030(6) 0.022(7) 0.010(5)
Si15 0.0346(11) 0.0363(13) 0.0457(12) 0.0100(10) 0.0151(10) 0.0018(9)
C16 0.093(8) 0.088(9) 0.051(6) 0.027(6) 0.029(6) 0.005(7)
C17 0.035(5) 0.071(7) 0.099(8) 0.015(6) 0.016(5) -0.002(5)
C18 0.060(6) 0.036(5) 0.082(7) 0.013(5) 0.027(5) 0.002(4)
N19 0.033(3) 0.032(4) 0.043(4) 0.001(3) 0.008(3) 0.005(3)
C20 0.074(6) 0.039(5) 0.067(6) 0.000(5) 0.029(5) 0.000(5)
C21 0.061(6) 0.043(5) 0.067(6) 0.005(4) 0.035(5) 0.011(4)
N22 0.050(4) 0.031(4) 0.033(3) 0.001(3) 0.010(3) -0.001(3)
C23 0.044(5) 0.048(5) 0.064(6) 0.008(5) -0.001(4) -0.016(4)
C24 0.048(5) 0.041(5) 0.093(8) 0.007(5) 0.013(5) -0.002(5)

loop_
_atom_site_label
_atom_site_type_symbol
_atom_site_fract_x
_atom_site_fract_y
_atom_site_fract_z
_atom_site_U_iso_or_equiv
_atom_site_thermal_displace_type
_atom_site_occupancy
_atom_site_calc_flag
_atom_site_refinement_flags
_atom_site_disorder_group
Ti Ti 0.02235(12) 0.77014(9) 0.23971(7) 0.0250(3) Uani 1 d . .
Cl Cl 0.1050(2) 0.7928(2) 0.36835(11) 0.0495(6) Uani 1 d . .
N1 N 0.0464(6) 0.7684(4) 0.1260(3) 0.0296(13) Uani 1 d . .
N2 N 0.2169(6) 0.7493(4) 0.2169(3) 0.0276(14) Uani 1 d . .
C3 C 0.1759(7) 0.7516(4) 0.1419(4) 0.0231(15) Uani 1 d . .
N4 N 0.2607(6) 0.7391(4) 0.0879(3) 0.0284(13) Uani 1 d . .
C5 C -0.0332(8) 0.7602(6) 0.0512(4) 0.039(2) Uani 1 d . .
H5A H 0.0289(8) 0.7603(6) 0.0137(4) 0.047 Uiso 1 calc R .
C6 C -0.1291(9) 0.8408(7) 0.0338(5) 0.054(2) Uani 1 d . .
H6A H -0.0783(9) 0.8982(7) 0.0395(5) 0.081 Uiso 1 calc R .
H6B H -0.1934(9) 0.8404(7) 0.0687(5) 0.081 Uiso 1 calc R .
H6C H -0.1773(9) 0.8357(7) -0.0180(5) 0.081 Uiso 1 calc R .
C7 C -0.1133(11) 0.6718(7) 0.0421(5) 0.061(3) Uani 1 d . .
H7A H -0.0524(11) 0.6196(7) 0.0532(5) 0.091 Uiso 1 calc R .
H7B H -0.1615(11) 0.6670(7) -0.0097(5) 0.091 Uiso 1 calc R .
H7C H -0.1776(11) 0.6717(7) 0.0770(5) 0.091 Uiso 1 calc R .
C8 C 0.3572(7) 0.7440(5) 0.2513(4) 0.033(2) Uani 1 d . .
H8A H 0.4104(7) 0.7257(5) 0.2118(4) 0.039 Uiso 1 calc R .
C9 C 0.4091(9) 0.8359(7) 0.2839(6) 0.057(2) Uani 1 d . .
H9A H 0.3966(9) 0.8823(7) 0.2441(6) 0.085 Uiso 1 calc R .
H9B H 0.5045(9) 0.8307(7) 0.3049(6) 0.085 Uiso 1 calc R .
H9C H 0.3596(9) 0.8539(7) 0.3238(6) 0.085 Uiso 1 calc R .
C10 C 0.3766(9) 0.6714(7) 0.3133(5) 0.051(2) Uani 1 d . .
H10A H 0.3431(9) 0.6123(7) 0.2922(5) 0.076 Uiso 1 calc R .
H10B H 0.3270(9) 0.6892(7) 0.3532(5) 0.076 Uiso 1 calc R .
H10C H 0.4720(9) 0.6660(7) 0.3344(5) 0.076 Uiso 1 calc R .
Si11 Si 0.2913(2) 0.6254(2) 0.06203(12) 0.0372(5) Uani 1 d . .
C12 C 0.2315(12) 0.5452(6) 0.1277(6) 0.064(3) Uani 1 d . .
H12A H 0.1354(12) 0.5543(6) 0.1264(6) 0.096 Uiso 1 calc R .
H12B H 0.2796(12) 0.5563(6) 0.1788(6) 0.096 Uiso 1 calc R .
H12C H 0.2477(12) 0.4822(6) 0.1128(6) 0.096 Uiso 1 calc R .
C13 C 0.2003(13) 0.5988(8) -0.0354(5) 0.070(3) Uani 1 d . .
H13A H 0.2304(13) 0.6407(8) -0.0716(5) 0.105 Uiso 1 calc R .
H13B H 0.1038(13) 0.6062(8) -0.0371(5) 0.105 Uiso 1 calc R .
H13C H 0.2193(13) 0.5356(8) -0.0485(5) 0.105 Uiso 1 calc R .
C14 C 0.4728(11) 0.6099(8) 0.0632(7) 0.074(3) Uani 1 d . .
H14A H 0.5030(11) 0.6530(8) 0.0280(7) 0.111 Uiso 1 calc R .
H14B H 0.4898(11) 0.5471(8) 0.0481(7) 0.111 Uiso 1 calc R .
H14C H 0.5218(11) 0.6212(8) 0.1140(7) 0.111 Uiso 1 calc R .
Si15 Si 0.3259(2) 0.8369(2) 0.05057(13) 0.0379(5) Uani 1 d . .
C16 C 0.2962(13) 0.8330(9) -0.0531(6) 0.075(3) Uani 1 d . .
H16A H 0.3389(13) 0.7784(9) -0.0698(6) 0.113 Uiso 1 calc R .
H16B H 0.3343(13) 0.8878(9) -0.0726(6) 0.113 Uiso 1 calc R .
H16C H 0.1997(13) 0.8308(9) -0.0719(6) 0.113 Uiso 1 calc R .
C17 C 0.5087(9) 0.8484(8) 0.0827(7) 0.068(3) Uani 1 d . .
H17A H 0.5544(9) 0.7946(8) 0.0668(7) 0.102 Uiso 1 calc R .
H17B H 0.5274(9) 0.8531(8) 0.1377(7) 0.102 Uiso 1 calc R .
H17C H 0.5410(9) 0.9036(8) 0.0607(7) 0.102 Uiso 1 calc R .
C18 C 0.2458(10) 0.9394(6) 0.0820(6) 0.058(3) Uani 1 d . .
H18A H 0.2615(10) 0.9414(6) 0.1371(6) 0.087 Uiso 1 calc R .
H18B H 0.1493(10) 0.9371(6) 0.0631(6) 0.087 Uiso 1 calc R .
H18C H 0.2838(10) 0.9942(6) 0.0624(6) 0.087 Uiso 1 calc R .
N19 N -0.0927(6) 0.8726(4) 0.2304(4) 0.0362(15) Uani 1 d . .
C20 C -0.0626(11) 0.9593(6) 0.1988(6) 0.058(2) Uani 1 d . .
H20A H -0.1440(11) 0.9843(6) 0.1684(6) 0.087 Uiso 1 d R .
H20B H 0.0057(11) 0.9505(6) 0.1670(6) 0.087 Uiso 1 d R .
H20C H -0.0291(11) 1.0021(6) 0.2396(6) 0.087 Uiso 1 d R .
C21 C -0.1918(10) 0.8828(6) 0.2787(6) 0.054(2) Uani 1 d . .
H21A H -0.2037(10) 0.8243(6) 0.3032(6) 0.081 Uiso 1 d R .
H21B H -0.2771(10) 0.9019(6) 0.2485(6) 0.081 Uiso 1 d R .
H21C H -0.1618(10) 0.9293(6) 0.3170(6) 0.081 Uiso 1 d R .
N22 N -0.0818(7) 0.6666(5) 0.2456(4) 0.038(2) Uani 1 d . .
C23 C -0.2260(9) 0.6554(7) 0.2265(6) 0.053(2) Uani 1 d . .
H23A H -0.2668(9) 0.7132(7) 0.2070(6) 0.080 Uiso 1 d R .
H23B H -0.2618(9) 0.6376(7) 0.2716(6) 0.080 Uiso 1 d R .
H23C H -0.2467(9) 0.6077(7) 0.1881(6) 0.080 Uiso 1 d R .
C24 C -0.0156(10) 0.5829(6) 0.2738(7) 0.061(3) Uani 1 d . .
H24A H 0.0813(10) 0.5931(6) 0.2850(7) 0.091 Uiso 1 d R .
H24B H -0.0355(10) 0.5348(6) 0.2357(7) 0.091 Uiso 1 d R .
H24C H -0.0477(10) 0.5641(6) 0.3197(7) 0.091 Uiso 1 d R .

loop_
_atom_type_symbol
_atom_type_description
_atom_type_scat_dispersion_real
_atom_type_scat_dispersion_imag
_atom_type_scat_source
C C 0.0181 0.0091 'International Tables Vol C Tables 4.2.6.8 and 6.1.1.4'
H H 0.0000 0.0000 'International Tables Vol C Tables 4.2.6.8 and 6.1.1.4'
N N 0.0311 0.0180 'International Tables Vol C Tables 4.2.6.8 and 6.1.1.4'
Si Si 0.2541 0.3302 'International Tables Vol C Tables 4.2.6.8 and 6.1.1.4'
Cl Cl 0.3639 0.7018 'International Tables Vol C Tables 4.2.6.8 and 6.1.1.4'
Ti Ti 0.2191 1.8069 'International Tables Vol C Tables 4.2.6.8 and 6.1.1.4'

loop_
_geom_angle_atom_site_label_1
_geom_angle_atom_site_label_2
_geom_angle_atom_site_label_3
_geom_angle
_geom_angle_site_symmetry_1
_geom_angle_site_symmetry_3
_geom_angle_publ_flag
N22 Ti N19 107.6(3) . . ?
N22 Ti N2 117.0(3) . . ?
N19 Ti N2 133.1(3) . . ?
N22 Ti N1 101.9(3) . . ?
N19 Ti N1 95.4(3) . . ?
N2 Ti N1 62.6(2) . . ?
N22 Ti Cl 99.7(2) . . ?
N19 Ti Cl 95.0(2) . . ?
N2 Ti Cl 91.4(2) . . ?
N1 Ti Cl 151.8(2) . . ?
N22 Ti C3 111.8(2) . . ?
N19 Ti C3 117.5(2) . . ?
N2 Ti C3 31.7(2) . . ?
N1 Ti C3 30.9(2) . . ?
Cl Ti C3 122.6(2) . . ?
C3 N1 C5 124.1(6) . . ?
C3 N1 Ti 93.8(4) . . ?
C5 N1 Ti 140.0(5) . . ?
C3 N2 C8 122.8(6) . . ?
C3 N2 Ti 93.1(4) . . ?
C8 N2 Ti 143.7(4) . . ?
N1 C3 N2 110.4(6) . . ?
N1 C3 N4 125.0(6) . . ?
N2 C3 N4 124.6(6) . . ?
N1 C3 Ti 55.2(3) . . ?
N2 C3 Ti 55.2(3) . . ?
N4 C3 Ti 178.7(4) . . ?
C3 N4 Si15 118.1(4) . . ?
C3 N4 Si11 117.2(4) . . ?
Si15 N4 Si11 124.7(3) . . ?
N1 C5 C7 111.8(7) . . ?
N1 C5 C6 111.1(7) . . ?
C7 C5 C6 108.9(7) . . ?
N2 C8 C9 111.5(6) . . ?
N2 C8 C10 110.1(6) . . ?
C9 C8 C10 109.6(7) . . ?
N4 Si11 C12 109.7(4) . . ?
N4 Si11 C14 109.3(4) . . ?
C12 Si11 C14 110.5(6) . . ?
N4 Si11 C13 111.2(4) . . ?
C12 Si11 C13 107.8(5) . . ?
C14 Si11 C13 108.3(6) . . ?
N4 Si15 C18 109.3(3) . . ?
N4 Si15 C16 110.9(5) . . ?
C18 Si15 C16 109.5(5) . . ?
N4 Si15 C17 112.0(4) . . ?
C18 Si15 C17 107.5(5) . . ?
C16 Si15 C17 107.6(6) . . ?
C20 N19 C21 111.2(7) . . ?
C20 N19 Ti 124.3(6) . . ?
C21 N19 Ti 120.7(6) . . ?
C24 N22 C23 112.1(7) . . ?
C24 N22 Ti 118.3(6) . . ?
C23 N22 Ti 129.6(6) . . ?

loop_
_geom_bond_atom_site_label_1
_geom_bond_atom_site_label_2
_geom_bond_distance
_geom_bond_site_symmetry_2
_geom_bond_publ_flag
Ti N22 1.858(7) . ?
Ti N19 1.888(6) . ?
Ti N2 2.104(6) . ?
Ti N1 2.106(6) . ?
Ti Cl 2.352(2) . ?
Ti C3 2.558(7) . ?
N1 C3 1.319(9) . ?
N1 C5 1.455(9) . ?
N2 C3 1.346(9) . ?
N2 C8 1.454(9) . ?
C3 N4 1.416(9) . ?
N4 Si15 1.757(6) . ?
N4 Si11 1.768(6) . ?
C5 C7 1.521(13) . ?
C5 C6 1.526(12) . ?
C8 C9 1.524(12) . ?
C8 C10 1.531(11) . ?
Si11 C12 1.841(10) . ?
Si11 C14 1.851(11) . ?
Si11 C13 1.882(10) . ?
Si15 C18 1.838(9) . ?
Si15 C16 1.843(10) . ?
Si15 C17 1.853(10) . ?
N19 C20 1.443(11) . ?
N19 C21 1.445(10) . ?
N22 C24 1.446(12) . ?
N22 C23 1.453(11) . ?
